data_7211580
loop_
_publ_author_name
'DeBurgomaster, Paul'
'Ouellette, Wayne'
'Liu, Hongxue'
'O'Connor, Charles J.'
'Zubieta, Jon'

_publ_section_title
;
 Hydrothermal chemistry of vanadium oxides with aromatic di- and
 tri-phosphonates in the presence of secondary metal copper(II) cationic
 complex subunits
;
_journal_issue 2
_journal_name_full CrystEngComm
_journal_page_first 446
_journal_paper_doi 10.1039/b910641c
_journal_volume 12
_journal_year 2010
_chemical_formula_moiety 'C26 H22 CU2 F2 N6 O10 P2 V2'
_chemical_formula_sum 'C26 H22 Cu2 F2 N6 O10 P2 V2'
_chemical_formula_weight 907.40
_chemical_name_systematic
;
?
;
_space_group_IT_number 15
_symmetry_cell_setting monoclinic
_symmetry_space_group_name_Hall '-C 2yc'
_symmetry_space_group_name_H-M 'C 1 2/c 1'
_atom_sites_solution_hydrogens geom
_atom_sites_solution_primary direct
_atom_sites_solution_secondary difmap
_audit_creation_method SHELXL-97
_cell_angle_alpha 90.00
_cell_angle_beta 112.378(2)
_cell_angle_gamma 90.00
_cell_formula_units_Z 4
_cell_length_a 19.628(2)
_cell_length_b 8.5882(9)
_cell_length_c 19.245(2)
_cell_measurement_reflns_used 6962
_cell_measurement_temperature 90(2)
_cell_measurement_theta_max 28.30
_cell_measurement_theta_min 2.29
_cell_volume 2999.8(5)
_computing_cell_refinement 'Bruker SMART (Bruker, 2002)'
_computing_data_collection 'Bruker SMART (Bruker, 2002)'
_computing_data_reduction 'Bruker SAINT (Bruker, 2002)'
_computing_molecular_graphics 'CrystalMaker (Palmer, 2006)'
_computing_publication_material 'Bruker SHELXTL (Bruker, 2002)'
_computing_structure_refinement 'SHELXL-97 (Sheldrick, 1997)'
_computing_structure_solution 'SHELXS-97 (Sheldrick, 1997)'
_diffrn_ambient_temperature 90(2)
_diffrn_detector_area_resol_mean 512
_diffrn_measured_fraction_theta_full 0.999
_diffrn_measured_fraction_theta_max 0.999
_diffrn_measurement_device_type 'Bruker APEX CCD area detector'
_diffrn_measurement_method 'Phi and omega scans'
_diffrn_radiation_monochromator graphite
_diffrn_radiation_probe x-ray
_diffrn_radiation_type MoK\a
_diffrn_radiation_wavelength 0.71073
_diffrn_reflns_av_R_equivalents 0.0297
_diffrn_reflns_av_sigmaI/netI 0.0264
_diffrn_reflns_limit_h_max 25
_diffrn_reflns_limit_h_min -25
_diffrn_reflns_limit_k_max 11
_diffrn_reflns_limit_k_min -11
_diffrn_reflns_limit_l_max 25
_diffrn_reflns_limit_l_min -25
_diffrn_reflns_number 14477
_diffrn_reflns_theta_full 28.07
_diffrn_reflns_theta_max 28.07
_diffrn_reflns_theta_min 2.29
_diffrn_source 'fine-focus sealed tube'
_diffrn_standards_decay_% 0.001
_exptl_absorpt_coefficient_mu 2.192
_exptl_absorpt_correction_T_max 0.9174
_exptl_absorpt_correction_T_min 0.4743
_exptl_absorpt_correction_type multi-scan
_exptl_absorpt_process_details 'SADABS SHELXL-97 (Sheldrick, 1997)'
_exptl_crystal_colour dark
_exptl_crystal_density_diffrn 2.009
_exptl_crystal_density_method 'not measured'
_exptl_crystal_description plate
_exptl_crystal_F_000 1808
_exptl_crystal_size_max 0.40
_exptl_crystal_size_mid 0.31
_exptl_crystal_size_min 0.04
_refine_diff_density_max 0.833
_refine_diff_density_min -0.647
_refine_diff_density_rms 0.136
_refine_ls_extinction_method none
_refine_ls_goodness_of_fit_ref 1.308
_refine_ls_hydrogen_treatment mixed
_refine_ls_matrix_type full
_refine_ls_number_parameters 231
_refine_ls_number_reflns 3667
_refine_ls_number_restraints 0
_refine_ls_restrained_S_all 1.308
_refine_ls_R_factor_all 0.0572
_refine_ls_R_factor_gt 0.0552
_refine_ls_shift/su_max 0.000
_refine_ls_shift/su_mean 0.000
_refine_ls_structure_factor_coef Fsqd
_refine_ls_weighting_details 'calc w=1/[\s^2^(Fo^2^)+(0.0324P)^2^+26.7388P] where P=(Fo^2^+2Fc^2^)/3'
_refine_ls_weighting_scheme calc
_refine_ls_wR_factor_gt 0.1192
_refine_ls_wR_factor_ref 0.1203
_reflns_number_gt 3541
_reflns_number_total 3667
_reflns_threshold_expression >2sigma(I)
_cod_data_source_file b910641c.txt
_cod_data_source_block 5
_cod_depositor_comments
;
The following automatic conversions were performed:

'_symmetry_cell_setting' value 'Monoclinic' changed to 'monoclinic'
according to /home/saulius/struct/CIF-dictionaries/cif_core.dic
dictionary named 'cif_core.dic' version 2.4.2 from 2011-04-26.

Automatic conversion script
Id: cif_fix_values 1891 2012-01-12 08:04:46Z andrius 
;
_cod_original_cell_volume 2999.9(6)
_cod_original_sg_symbol_Hall -C2yc
_cod_original_sg_symbol_H-M C2/c
_cod_database_code 7211580

loop_
_symmetry_equiv_pos_as_xyz
'x, y, z'
'-x, y, -z+1/2'
'x+1/2, y+1/2, z'
'-x+1/2, y+1/2, -z+1/2'
'-x, -y, -z'
'x, -y, z-1/2'
'-x+1/2, -y+1/2, -z'
'x+1/2, -y+1/2, z-1/2'

loop_
_atom_site_label
_atom_site_type_symbol
_atom_site_fract_x
_atom_site_fract_y
_atom_site_fract_z
_atom_site_U_iso_or_equiv
_atom_site_adp_type
_atom_site_occupancy
_atom_site_symmetry_multiplicity
_atom_site_calc_flag
_atom_site_refinement_flags
Cu1 Cu 0.17809(2) 0.48466(6) 0.08682(2) 0.01249(13) Uani 1 1 d .
V1 V 0.29258(3) 0.27521(8) 0.27160(4) 0.01311(16) Uani 1 1 d .
P1 P 0.13112(5) 0.45437(11) 0.21962(5) 0.0110(2) Uani 1 1 d .
F1 F 0.25538(13) 0.2932(3) 0.16566(13) 0.0201(5) Uani 1 1 d .
O1 O 0.13832(15) 0.6251(3) 0.24620(15) 0.0155(6) Uani 1 1 d .
O2 O 0.19976(15) 0.3619(4) 0.26629(15) 0.0187(6) Uani 1 1 d .
O3 O 0.11178(14) 0.4358(3) 0.13568(14) 0.0131(5) Uani 1 1 d .
O4 O 0.20742(18) 0.6585(4) 0.15591(17) 0.0249(7) Uani 1 1 d .
O5 O 0.34852(16) 0.4157(4) 0.30679(18) 0.0233(6) Uani 1 1 d .
N1 N 0.25296(18) 0.5357(4) 0.04422(18) 0.0150(6) Uani 1 1 d .
N2 N 0.2021(2) 0.3742(5) -0.0632(2) 0.0190(7) Uani 1 1 d .
N3 N 0.11514(18) 0.3740(4) -0.00589(19) 0.0174(7) Uani 1 1 d .
C1 C 0.0000 0.4454(6) 0.2500 0.0118(10) Uani 1 2 d S
H1 H 0.0000 0.5560 0.2500 0.014 Uiso 1 2 calc SR
C2 C 0.05679(19) 0.3647(4) 0.2381(2) 0.0110(7) Uani 1 1 d .
C3 C 0.0553(2) 0.2022(5) 0.2367(2) 0.0184(8) Uani 1 1 d .
H3 H 0.0922 0.1460 0.2267 0.022 Uiso 1 1 calc R
C4 C 0.0000 0.1231(6) 0.2500 0.0187(11) Uani 1 2 d S
H4 H 0.0000 0.0125 0.2500 0.022 Uiso 1 2 calc SR
C5 C 0.3086(2) 0.6323(5) 0.0851(2) 0.0202(8) Uani 1 1 d .
H5 H 0.3058 0.6808 0.1283 0.024 Uiso 1 1 calc R
C6 C 0.3684(2) 0.6634(6) 0.0674(2) 0.0242(9) Uani 1 1 d .
H6 H 0.4054 0.7341 0.0966 0.029 Uiso 1 1 calc R
C7 C 0.3734(3) 0.5880(6) 0.0049(3) 0.0277(10) Uani 1 1 d .
H7 H 0.4157 0.6018 -0.0071 0.033 Uiso 1 1 calc R
C8 C 0.3173(2) 0.4950(5) -0.0384(2) 0.0229(9) Uani 1 1 d .
H8 H 0.3192 0.4466 -0.0820 0.027 Uiso 1 1 calc R
C9 C 0.2563(2) 0.4705(5) -0.0182(2) 0.0158(8) Uani 1 1 d .
C10 C 0.1350(2) 0.3338(5) -0.0632(2) 0.0141(7) Uani 1 1 d .
C11 C 0.0877(2) 0.2496(5) -0.1255(2) 0.0191(8) Uani 1 1 d .
H11 H 0.1044 0.2152 -0.1632 0.023 Uiso 1 1 calc R
C12 C 0.0180(3) 0.2176(6) -0.1315(2) 0.0245(9) Uani 1 1 d .
H12 H -0.0148 0.1627 -0.1739 0.029 Uiso 1 1 calc R
C13 C -0.0048(2) 0.2659(6) -0.0749(2) 0.0227(9) Uani 1 1 d .
H13 H -0.0540 0.2487 -0.0790 0.027 Uiso 1 1 calc R
C14 C 0.0446(2) 0.3384(5) -0.0133(2) 0.0217(9) Uani 1 1 d .
H14 H 0.0294 0.3656 0.0265 0.026 Uiso 1 1 calc R
H2' H 0.211(3) 0.347(6) -0.093(3) 0.011(12) Uiso 1 1 d .

loop_
_atom_site_aniso_label
_atom_site_aniso_U_11
_atom_site_aniso_U_22
_atom_site_aniso_U_33
_atom_site_aniso_U_23
_atom_site_aniso_U_13
_atom_site_aniso_U_12
Cu1 0.0121(2) 0.0177(2) 0.0106(2) -0.00245(17) 0.00770(17) -0.00210(17)
V1 0.0102(3) 0.0148(3) 0.0166(3) -0.0003(2) 0.0075(2) 0.0023(2)
P1 0.0098(4) 0.0141(5) 0.0116(4) -0.0001(3) 0.0067(3) 0.0007(3)
F1 0.0191(12) 0.0295(13) 0.0127(11) 0.0017(10) 0.0073(9) 0.0071(10)
O1 0.0159(13) 0.0189(14) 0.0165(13) -0.0048(11) 0.0115(11) -0.0053(11)
O2 0.0117(13) 0.0319(16) 0.0143(13) 0.0042(12) 0.0070(11) 0.0085(12)
O3 0.0125(12) 0.0185(13) 0.0119(12) -0.0012(10) 0.0086(10) -0.0013(10)
O4 0.0354(17) 0.0270(16) 0.0261(16) -0.0171(13) 0.0273(14) -0.0217(14)
O5 0.0179(14) 0.0238(16) 0.0313(17) -0.0057(13) 0.0130(13) -0.0023(12)
N1 0.0145(15) 0.0201(16) 0.0125(15) 0.0022(13) 0.0077(12) -0.0003(13)
N2 0.0208(17) 0.029(2) 0.0139(16) -0.0028(14) 0.0143(14) 0.0010(15)
N3 0.0152(16) 0.0243(18) 0.0143(15) -0.0029(13) 0.0075(13) -0.0007(13)
C1 0.017(2) 0.010(2) 0.011(2) 0.000 0.008(2) 0.000
C2 0.0106(16) 0.0148(17) 0.0094(15) -0.0003(13) 0.0056(13) -0.0005(13)
C3 0.0186(19) 0.0171(19) 0.0213(19) 0.0003(16) 0.0096(16) 0.0044(15)
C4 0.023(3) 0.008(2) 0.030(3) 0.000 0.015(2) 0.000
C5 0.0187(19) 0.026(2) 0.0172(19) 0.0001(16) 0.0086(16) -0.0041(16)
C6 0.020(2) 0.031(2) 0.021(2) 0.0034(18) 0.0084(17) -0.0057(18)
C7 0.022(2) 0.041(3) 0.026(2) 0.007(2) 0.0171(19) -0.003(2)
C8 0.024(2) 0.032(2) 0.0169(19) -0.0005(17) 0.0119(17) -0.0018(18)
C9 0.0145(18) 0.022(2) 0.0121(17) 0.0031(15) 0.0067(14) 0.0031(15)
C10 0.0152(17) 0.0159(18) 0.0120(17) 0.0024(14) 0.0060(14) 0.0028(14)
C11 0.024(2) 0.023(2) 0.0122(17) 0.0023(15) 0.0089(16) -0.0009(16)
C12 0.024(2) 0.031(2) 0.017(2) -0.0010(17) 0.0061(17) -0.0027(18)
C13 0.0173(19) 0.032(2) 0.019(2) 0.0006(17) 0.0077(16) -0.0017(17)
C14 0.022(2) 0.030(2) 0.0191(19) -0.0016(17) 0.0137(17) -0.0020(17)

loop_
_atom_type_symbol
_atom_type_description
_atom_type_scat_dispersion_real
_atom_type_scat_dispersion_imag
_atom_type_scat_source
C C 0.0033 0.0016 'International Tables Vol C Tables 4.2.6.8 and 6.1.1.4'
H H 0.0000 0.0000 'International Tables Vol C Tables 4.2.6.8 and 6.1.1.4'
N N 0.0061 0.0033 'International Tables Vol C Tables 4.2.6.8 and 6.1.1.4'
O O 0.0106 0.0060 'International Tables Vol C Tables 4.2.6.8 and 6.1.1.4'
F F 0.0171 0.0103 'International Tables Vol C Tables 4.2.6.8 and 6.1.1.4'
P P 0.1023 0.0942 'International Tables Vol C Tables 4.2.6.8 and 6.1.1.4'
V V 0.3005 0.5294 'International Tables Vol C Tables 4.2.6.8 and 6.1.1.4'
Cu Cu 0.3201 1.2651 'International Tables Vol C Tables 4.2.6.8 and 6.1.1.4'

loop_
_geom_angle_atom_site_label_1
_geom_angle_atom_site_label_2
_geom_angle_atom_site_label_3
_geom_angle
_geom_angle_site_symmetry_1
_geom_angle_site_symmetry_3
O3 Cu1 O4 84.95(11) . .
O3 Cu1 N3 91.69(13) . .
O4 Cu1 N3 155.23(15) . .
O3 Cu1 N1 175.51(12) . .
O4 Cu1 N1 92.30(13) . .
N3 Cu1 N1 92.28(14) . .
O3 Cu1 F1 85.55(10) . .
O4 Cu1 F1 98.39(13) . .
N3 Cu1 F1 105.83(12) . .
N1 Cu1 F1 91.35(11) . .
O5 V1 O4 107.99(17) . 4_545
O5 V1 F1 108.42(15) . .
O4 V1 F1 143.45(15) 4_545 .
O5 V1 O2 102.31(15) . .
O4 V1 O2 88.64(13) 4_545 .
F1 V1 O2 86.70(11) . .
O5 V1 O1 99.12(14) . 4_545
O4 V1 O1 88.43(12) 4_545 4_545
F1 V1 O1 82.89(11) . 4_545
O2 V1 O1 158.22(13) . 4_545
O3 P1 O2 112.20(15) . .
O3 P1 O1 113.99(16) . .
O2 P1 O1 110.53(17) . .
O3 P1 C2 105.76(16) . .
O2 P1 C2 105.14(17) . .
O1 P1 C2 108.66(16) . .
V1 F1 Cu1 129.81(12) . .
P1 O1 V1 122.72(15) . 4
P1 O2 V1 146.48(18) . .
P1 O3 Cu1 123.76(16) . .
V1 O4 Cu1 156.36(17) 4 .
C9 N1 C5 117.9(3) . .
C9 N1 Cu1 124.8(3) . .
C5 N1 Cu1 117.0(3) . .
C10 N2 C9 132.3(4) . .
C10 N2 H2' 117(4) . .
C9 N2 H2' 111(4) . .
C10 N3 C14 116.9(3) . .
C10 N3 Cu1 125.7(3) . .
C14 N3 Cu1 117.3(3) . .
C2 C1 C2 120.8(5) 2 .
C2 C1 H1 119.6 2 .
C2 C1 H1 119.6 . .
C3 C2 C1 119.0(4) . .
C3 C2 P1 115.9(3) . .
C1 C2 P1 125.1(3) . .
C4 C3 C2 119.9(4) . .
C4 C3 H3 120.0 . .
C2 C3 H3 120.0 . .
C3 C4 C3 121.2(5) . 2
C3 C4 H4 119.4 . .
C3 C4 H4 119.4 2 .
N1 C5 C6 123.6(4) . .
N1 C5 H5 118.2 . .
C6 C5 H5 118.2 . .
C5 C6 C7 118.0(4) . .
C5 C6 H6 121.0 . .
C7 C6 H6 121.0 . .
C8 C7 C6 119.5(4) . .
C8 C7 H7 120.3 . .
C6 C7 H7 120.3 . .
C7 C8 C9 119.6(4) . .
C7 C8 H8 120.2 . .
C9 C8 H8 120.2 . .
N1 C9 N2 121.8(3) . .
N1 C9 C8 121.2(4) . .
N2 C9 C8 117.0(4) . .
N3 C10 N2 121.1(4) . .
N3 C10 C11 121.8(4) . .
N2 C10 C11 117.1(4) . .
C12 C11 C10 119.6(4) . .
C12 C11 H11 120.2 . .
C10 C11 H11 120.2 . .
C11 C12 C13 119.2(4) . .
C11 C12 H12 120.4 . .
C13 C12 H12 120.4 . .
C14 C13 C12 118.9(4) . .
C14 C13 H13 120.6 . .
C12 C13 H13 120.6 . .
C13 C14 N3 123.2(4) . .
C13 C14 H14 118.4 . .
N3 C14 H14 118.4 . .

loop_
_geom_bond_atom_site_label_1
_geom_bond_atom_site_label_2
_geom_bond_distance
_geom_bond_site_symmetry_2
Cu1 O3 1.920(3) .
Cu1 O4 1.935(3) .
Cu1 N3 1.984(3) .
Cu1 N1 1.985(3) .
Cu1 F1 2.357(2) .
V1 O5 1.598(3) .
V1 O4 1.718(3) 4_545
V1 F1 1.892(2) .
V1 O2 1.934(3) .
V1 O1 1.994(3) 4_545
P1 O3 1.521(3) .
P1 O2 1.527(3) .
P1 O1 1.541(3) .
P1 C2 1.801(4) .
O1 V1 1.994(3) 4
O4 V1 1.718(3) 4
N1 C9 1.349(5) .
N1 C5 1.358(5) .
N2 C10 1.362(5) .
N2 C9 1.366(5) .
N2 H2' 0.70(5) .
N3 C10 1.348(5) .
N3 C14 1.372(5) .
C1 C2 1.403(4) 2
C1 C2 1.403(4) .
C1 H1 0.9500 .
C2 C3 1.396(5) .
C3 C4 1.385(5) .
C3 H3 0.9500 .
C4 C3 1.385(5) 2
C4 H4 0.9500 .
C5 C6 1.367(6) .
C5 H5 0.9500 .
C6 C7 1.403(7) .
C6 H6 0.9500 .
C7 C8 1.359(7) .
C7 H7 0.9500 .
C8 C9 1.408(6) .
C8 H8 0.9500 .
C10 C11 1.405(6) .
C11 C12 1.356(6) .
C11 H11 0.9500 .
C12 C13 1.390(6) .
C12 H12 0.9500 .
C13 C14 1.362(6) .
C13 H13 0.9500 .
C14 H14 0.9500 .

loop_
_geom_torsion_atom_site_label_1
_geom_torsion_atom_site_label_2
_geom_torsion_atom_site_label_3
_geom_torsion_atom_site_label_4
_geom_torsion
_geom_torsion_site_symmetry_1
_geom_torsion_site_symmetry_4
O5 V1 F1 Cu1 -66.86(19) . .
O4 V1 F1 Cu1 118.2(2) 4_545 .
O2 V1 F1 Cu1 35.02(17) . .
O1 V1 F1 Cu1 -164.15(17) 4_545 .
O3 Cu1 F1 V1 -54.89(17) . .
O4 Cu1 F1 V1 29.33(18) . .
N3 Cu1 F1 V1 -145.40(17) . .
N1 Cu1 F1 V1 121.85(18) . .
O3 P1 O1 V1 -56.6(2) . 4
O2 P1 O1 V1 70.9(2) . 4
C2 P1 O1 V1 -174.21(18) . 4
O3 P1 O2 V1 28.3(4) . .
O1 P1 O2 V1 -100.1(4) . .
C2 P1 O2 V1 142.8(3) . .
O5 V1 O2 P1 88.8(4) . .
O4 V1 O2 P1 -163.1(4) 4_545 .
F1 V1 O2 P1 -19.3(4) . .
O1 V1 O2 P1 -80.7(5) 4_545 .
O2 P1 O3 Cu1 -57.0(2) . .
O1 P1 O3 Cu1 69.6(2) . .
C2 P1 O3 Cu1 -171.09(19) . .
O4 Cu1 O3 P1 -38.2(2) . .
N3 Cu1 O3 P1 166.3(2) . .
N1 Cu1 O3 P1 14.0(18) . .
F1 Cu1 O3 P1 60.60(19) . .
O3 Cu1 O4 V1 2.0(6) . 4
N3 Cu1 O4 V1 85.1(6) . 4
N1 Cu1 O4 V1 -174.4(6) . 4
F1 Cu1 O4 V1 -82.7(6) . 4
O3 Cu1 N1 C9 138.7(16) . .
O4 Cu1 N1 C9 -169.3(3) . .
N3 Cu1 N1 C9 -13.6(3) . .
F1 Cu1 N1 C9 92.3(3) . .
O3 Cu1 N1 C5 -34.8(18) . .
O4 Cu1 N1 C5 17.2(3) . .
N3 Cu1 N1 C5 172.9(3) . .
F1 Cu1 N1 C5 -81.2(3) . .
O3 Cu1 N3 C10 -166.5(3) . .
O4 Cu1 N3 C10 111.9(4) . .
N1 Cu1 N3 C10 11.4(3) . .
F1 Cu1 N3 C10 -80.7(3) . .
O3 Cu1 N3 C14 15.1(3) . .
O4 Cu1 N3 C14 -66.5(5) . .
N1 Cu1 N3 C14 -167.0(3) . .
F1 Cu1 N3 C14 101.0(3) . .
C2 C1 C2 C3 1.3(3) 2 .
C2 C1 C2 P1 178.2(3) 2 .
O3 P1 C2 C3 74.0(3) . .
O2 P1 C2 C3 -44.9(3) . .
O1 P1 C2 C3 -163.2(3) . .
O3 P1 C2 C1 -102.9(3) . .
O2 P1 C2 C1 138.2(3) . .
O1 P1 C2 C1 19.8(3) . .
C1 C2 C3 C4 -2.6(5) . .
P1 C2 C3 C4 -179.8(2) . .
C2 C3 C4 C3 1.3(3) . 2
C9 N1 C5 C6 -1.8(6) . .
Cu1 N1 C5 C6 172.2(4) . .
N1 C5 C6 C7 -1.8(7) . .
C5 C6 C7 C8 4.0(7) . .
C6 C7 C8 C9 -2.5(7) . .
C5 N1 C9 N2 -178.8(4) . .
Cu1 N1 C9 N2 7.7(6) . .
C5 N1 C9 C8 3.3(6) . .
Cu1 N1 C9 C8 -170.1(3) . .
C10 N2 C9 N1 7.0(7) . .
C10 N2 C9 C8 -175.1(4) . .
C7 C8 C9 N1 -1.2(7) . .
C7 C8 C9 N2 -179.1(4) . .
C14 N3 C10 N2 175.3(4) . .
Cu1 N3 C10 N2 -3.0(6) . .
C14 N3 C10 C11 -4.4(6) . .
Cu1 N3 C10 C11 177.3(3) . .
C9 N2 C10 N3 -9.5(7) . .
C9 N2 C10 C11 170.2(4) . .
N3 C10 C11 C12 5.2(6) . .
N2 C10 C11 C12 -174.5(4) . .
C10 C11 C12 C13 -1.4(7) . .
C11 C12 C13 C14 -2.8(7) . .
C12 C13 C14 N3 3.6(7) . .
C10 N3 C14 C13 0.0(7) . .
Cu1 N3 C14 C13 178.5(4) . .
